data_1547878
loop_
_publ_author_name
'Babel, Lucille'
'Gu\'en\'ee, Laure'
'Besnard, C\'eline'
'Eliseeva, Svetlana V.'
'Petoud, St\'ephane'
'Piguet, Claude'

_publ_section_title
;
 Cooperative loading of multisite receptors with lanthanide containers: an
 approach for organized luminescent metallopolymers.
;
_journal_issue 2
_journal_name_full 'Chemical science'
_journal_page_first 325
_journal_page_last 335
_journal_paper_doi 10.1039/c7sc03710d
_journal_volume 9
_journal_year 2018
_chemical_formula_moiety 'C30 H26 F9 O9 S3 Y'
_chemical_formula_sum 'C30 H26 F9 O9 S3 Y'
_chemical_formula_weight 886.60
_space_group_crystal_system monoclinic
_space_group_IT_number 14
_space_group_name_Hall '-P 2ybc'
_space_group_name_H-M_alt 'P 1 21/c 1'
_symmetry_space_group_name_Hall '-P 2ybc'
_symmetry_space_group_name_H-M 'P 1 21/c 1'
_atom_sites_solution_hydrogens geom
_atom_sites_solution_primary iterative
_audit_creation_date 2017-06-06
_audit_creation_method
;
Olex2 1.2
(compiled 2017.03.28 svn.r3405 for OlexSys, GUI svn.r5337)
;
_audit_update_record
;
2017-06-06 deposited with the CCDC.
2017-10-17 downloaded from the CCDC.
;
_cell_angle_alpha 90
_cell_angle_beta 98.264(2)
_cell_angle_gamma 90
_cell_formula_units_Z 4
_cell_length_a 10.5124(3)
_cell_length_b 18.3614(5)
_cell_length_c 18.9788(5)
_cell_measurement_reflns_used 7641
_cell_measurement_temperature 180.00(14)
_cell_measurement_theta_max 28.7350
_cell_measurement_theta_min 2.4340
_cell_volume 3625.29(17)
_computing_cell_refinement
;
CrysAlisPro, Agilent Technologies,
Version 1.171.37.35 (release 13-08-2014 CrysAlis171 .NET)
(compiled Aug 13 2014,18:06:01)
;
_computing_data_collection
;
CrysAlisPro, Agilent Technologies,
Version 1.171.37.35 (release 13-08-2014 CrysAlis171 .NET)
(compiled Aug 13 2014,18:06:01)
;
_computing_data_reduction
;
CrysAlisPro, Agilent Technologies,
Version 1.171.37.35 (release 13-08-2014 CrysAlis171 .NET)
(compiled Aug 13 2014,18:06:01)
;
_computing_molecular_graphics 'Olex2 (Dolomanov et al., 2009)'
_computing_publication_material 'Olex2 (Dolomanov et al., 2009)'
_computing_structure_refinement 'ShelXL (Sheldrick, 2015)'
_computing_structure_solution 'olex2.solve (Bourhis et al., 2015)'
_diffrn_ambient_environment N~2~
_diffrn_ambient_temperature 180.00(14)
_diffrn_detector 'CCD plate'
_diffrn_detector_area_resol_mean 10.4679
_diffrn_detector_type Atlas
_diffrn_measured_fraction_theta_full 0.999
_diffrn_measured_fraction_theta_max 0.879
_diffrn_measurement_details
;
#__ type_ start__ end____ width___ exp.time_
  1 omega  -34.00   49.00   1.0000   25.0000
omega____ theta____ kappa____ phi______ frames
    -      -11.4530   38.0000  -60.0000 83

#__ type_ start__ end____ width___ exp.time_
  2 omega  -32.00   20.00   1.0000   25.0000
omega____ theta____ kappa____ phi______ frames
    -      -11.4530   38.0000 -120.0000 52

#__ type_ start__ end____ width___ exp.time_
  3 omega  -57.00  -15.00   1.0000   25.0000
omega____ theta____ kappa____ phi______ frames
    -       12.3905  -38.0000   30.0000 42

#__ type_ start__ end____ width___ exp.time_
  4 omega  -20.00   31.00   1.0000   25.0000
omega____ theta____ kappa____ phi______ frames
    -      -11.4530  -99.0000  -30.0000 51
;
_diffrn_measurement_device 'four-circle diffractometer'
_diffrn_measurement_device_type 'SuperNova, Dual, Cu at zero, Atlas'
_diffrn_measurement_method '\w scans'
_diffrn_orient_matrix_UB_11 -0.0566854000
_diffrn_orient_matrix_UB_12 0.0010444000
_diffrn_orient_matrix_UB_13 -0.0252654000
_diffrn_orient_matrix_UB_21 -0.0018353000
_diffrn_orient_matrix_UB_22 -0.0386004000
_diffrn_orient_matrix_UB_23 -0.0004660000
_diffrn_orient_matrix_UB_31 -0.0378424000
_diffrn_orient_matrix_UB_32 0.0003192000
_diffrn_orient_matrix_UB_33 0.0280838000
_diffrn_radiation_monochromator mirror
_diffrn_radiation_probe x-ray
_diffrn_radiation_type MoK\a
_diffrn_radiation_wavelength 0.71073
_diffrn_reflns_av_R_equivalents 0.0293
_diffrn_reflns_av_unetI/netI 0.0470
_diffrn_reflns_Laue_measured_fraction_full 0.999
_diffrn_reflns_Laue_measured_fraction_max 0.879
_diffrn_reflns_limit_h_max 14
_diffrn_reflns_limit_h_min -14
_diffrn_reflns_limit_k_max 24
_diffrn_reflns_limit_k_min -19
_diffrn_reflns_limit_l_max 25
_diffrn_reflns_limit_l_min -25
_diffrn_reflns_number 21728
_diffrn_reflns_point_group_measured_fraction_full 0.999
_diffrn_reflns_point_group_measured_fraction_max 0.879
_diffrn_reflns_theta_full 26.000
_diffrn_reflns_theta_max 29.418
_diffrn_reflns_theta_min 2.250
_diffrn_source 'SuperNova (Mo) X-ray Source'
_exptl_absorpt_coefficient_mu 1.877
_exptl_absorpt_correction_T_max 0.946
_exptl_absorpt_correction_T_min 0.917
_exptl_absorpt_correction_type analytical
_exptl_absorpt_process_details
;
CrysAlisPro, Agilent Technologies,
Version 1.171.37.35 (release 13-08-2014 CrysAlis171 .NET)
(compiled Aug 13 2014,18:06:01)
Analytical numeric absorption correction using a multifaceted crystal
            model based on expressions derived by R.C. Clark & J.S. Reid.
(Clark, R. C. & Reid, J. S. (1995). Acta Cryst. A51, 887-897)
Empirical absorption correction using spherical harmonics,
 implemented in SCALE3 ABSPACK scaling algorithm.
;
_exptl_crystal_colour colourless
_exptl_crystal_colour_primary colourless
_exptl_crystal_density_diffrn 1.624
_exptl_crystal_description prism
_exptl_crystal_F_000 1784
_exptl_crystal_size_max 0.3761
_exptl_crystal_size_mid 0.2202
_exptl_crystal_size_min 0.1982
_refine_diff_density_max 0.553
_refine_diff_density_min -0.748
_refine_diff_density_rms 0.076
_refine_ls_extinction_method none
_refine_ls_goodness_of_fit_ref 1.035
_refine_ls_hydrogen_treatment constr
_refine_ls_matrix_type full
_refine_ls_number_parameters 542
_refine_ls_number_reflns 8819
_refine_ls_number_restraints 140
_refine_ls_restrained_S_all 1.029
_refine_ls_R_factor_all 0.0750
_refine_ls_R_factor_gt 0.0441
_refine_ls_shift/su_max 0.002
_refine_ls_shift/su_mean 0.000
_refine_ls_structure_factor_coef Fsqd
_refine_ls_weighting_details 'w=1/[\s^2^(Fo^2^)+(0.0457P)^2^+1.6695P] where P=(Fo^2^+2Fc^2^)/3'
_refine_ls_weighting_scheme calc
_refine_ls_wR_factor_gt 0.0943
_refine_ls_wR_factor_ref 0.1078
_reflns_Friedel_coverage 0.000
_reflns_number_gt 6378
_reflns_number_total 8819
_reflns_threshold_expression 'I > 2\s(I)'
_cod_data_source_file c7sc03710d2.cif
_cod_data_source_block compound_2
_cod_depositor_comments 'Adding full bibliography for 1547877--1547880.cif.'
_cod_original_cell_volume 3625.30(16)
_cod_database_code 1547878
_shelx_shelxl_version_number 2016/6
_chemical_oxdiff_formula 'C30 H26 F9 O9 S3'
_shelx_space_group_comment
;
The symmetry employed for this shelxl refinement is uniquely defined
by the following loop, which should always be used as a source of
symmetry information in preference to the above space-group names.
They are only intended as comments.
;
_reflns_odcompleteness_completeness 99.95
_reflns_odcompleteness_iscentric 1
_reflns_odcompleteness_theta 26.32
_olex2_refinement_description
;
1. Fixed Uiso
 At 1.2 times of:
  All C(H) groups, All C(H,H) groups
 At 1.5 times of:
  All C(H,H,H) groups
2. Restrained distances
 S42B-C41B
 1.72 with sigma of 0.02
 S42B-C43B
 1.69 with sigma of 0.02
 C43B-C44B
 1.335 with sigma of 0.02
 C45B-C44B
 1.42 with sigma of 0.02
 C45B-C41B
 1.38 with sigma of 0.02
 S42A-C41A
 1.72 with sigma of 0.02
 S42A-C43A
 1.69 with sigma of 0.02
 C44A-C43A
 1.335 with sigma of 0.02
 C44A-C45A
 1.42 with sigma of 0.02
 C41A-C45A
 1.38 with sigma of 0.02
 S30A-C29
 1.72 with sigma of 0.02
 S30A-C31A
 1.69 with sigma of 0.02
 C32A-C31A
 1.33 with sigma of 0.02
 C32A-C33A
 1.42 with sigma of 0.02
 C29-C33A
 1.38 with sigma of 0.02
 S30B-C29
 1.72 with sigma of 0.02
 S30B-C31B
 1.69 with sigma of 0.02
 C31B-C32B
 1.33 with sigma of 0.02
 C32B-C33B
 1.42 with sigma of 0.02
 C33B-C29
 1.38 with sigma of 0.02
3. Uiso/Uaniso restraints and constraints
Uanis(C41A) = Uanis(C41B)
Uanis(C33B) = Uanis(S30A)
4. Rigid body (RIGU) restrains
 C41A, S42A, C44A, C43A, C45A
 with sigma for 1-2 distances of 0.004 and sigma for 1-3 distances of 0.004
 C45B, S42B, C41B, C44B, C43B
 with sigma for 1-2 distances of 0.004 and sigma for 1-3 distances of 0.004
 C33A, C29, C32A, C31A, S30A
 with sigma for 1-2 distances of 0.004 and sigma for 1-3 distances of 0.004
 C29, C32B, C31B, S30B, C33B
 with sigma for 1-2 distances of 0.004 and sigma for 1-3 distances of 0.004
5. Others
 Sof(C45B)=Sof(H45B)=Sof(S42B)=Sof(C41B)=Sof(C44B)=Sof(H44B)=Sof(C43B)=
 Sof(H43B)=1-FVAR(1)
 Sof(C41A)=Sof(S42A)=Sof(C44A)=Sof(H44A)=Sof(C43A)=Sof(H43A)=Sof(C45A)=
 Sof(H45A)=FVAR(1)
 Sof(C32B)=Sof(H32B)=Sof(C31B)=Sof(H31B)=Sof(S30B)=Sof(C33B)=Sof(H33B)=1-FVAR(2)
 Sof(S30A)=Sof(C33A)=Sof(H33A)=Sof(C32A)=Sof(H32A)=Sof(C31A)=Sof(H31A)=FVAR(2)
6.a Secondary CH2 refined with riding coordinates:
 C12(H12A,H12B), C11(H11A,H11B), C13(H13A,H13B), C14(H14A,H14B)
6.b Aromatic/amide H refined with riding coordinates:
 C45B(H45B), C33A(H33A), C46(H46), C44B(H44B), C34(H34), C43B(H43B), C22(H22),
 C32B(H32B), C31B(H31B), C44A(H44A), C43A(H43A), C45A(H45A), C21(H21), C20(H20),
  C19(H19), C32A(H32A), C31A(H31A), C33B(H33B)
6.c Idealised Me refined as rotating group:
 C10(H10A,H10B,H10C), C15(H15A,H15B,H15C)
;
_olex2_submission_special_instructions 'No special instructions were received'

loop_
_space_group_symop_operation_xyz
'x, y, z'
'-x, y+1/2, -z+1/2'
'-x, -y, -z'
'x, -y-1/2, z-1/2'

loop_
_atom_site_label
_atom_site_type_symbol
_atom_site_fract_x
_atom_site_fract_y
_atom_site_fract_z
_atom_site_U_iso_or_equiv
_atom_site_adp_type
_atom_site_occupancy
_atom_site_site_symmetry_order
_atom_site_calc_flag
_atom_site_refinement_flags_posn
_atom_site_refinement_flags_adp
_atom_site_refinement_flags_occupancy
_atom_site_disorder_assembly
_atom_site_disorder_group
Y1 Y 0.19038(3) 0.62160(2) 0.68460(2) 0.03349(9) Uani 1 1 d . . . . .
C45B C -0.086(2) 0.8344(18) 0.612(2) 0.043(5) Uani 0.191(4) 1 d D U P A 2
H45B H -0.116121 0.792288 0.633862 0.051 Uiso 0.191(4) 1 calc R . P A 2
S30A S -0.18627(12) 0.70771(9) 0.78755(6) 0.0699(5) Uani 0.882(4) 1 d D U P B 3
O9 O 0.35867(16) 0.70247(10) 0.68390(10) 0.0370(4) Uani 1 1 d . . . . .
O7 O 0.30610(17) 0.61006(10) 0.79870(9) 0.0375(4) Uani 1 1 d . . . . .
F37 F 0.34564(18) 0.58305(14) 0.98310(9) 0.0729(6) Uani 1 1 d . . . . .
O8 O 0.10018(16) 0.73269(10) 0.65247(9) 0.0357(4) Uani 1 1 d . . . . .
F39 F 0.42908(18) 0.52507(12) 0.90501(10) 0.0668(5) Uani 1 1 d . . . . .
F38 F 0.48010(19) 0.63614(13) 0.92535(13) 0.0807(7) Uani 1 1 d . . . . .
O6 O 0.05407(17) 0.65075(11) 0.76334(9) 0.0388(4) Uani 1 1 d . . . . .
O4 O 0.22372(19) 0.62905(10) 0.56531(10) 0.0413(5) Uani 1 1 d . . . . .
F50 F 0.56119(18) 0.80447(13) 0.71263(11) 0.0788(6) Uani 1 1 d . . . . .
S42B S 0.0563(14) 0.9283(7) 0.5777(10) 0.040(2) Uani 0.191(4) 1 d D U P A 2
C35 C 0.2750(2) 0.61333(14) 0.86054(14) 0.0322(6) Uani 1 1 d . . . . .
F49 F 0.51271(18) 0.84451(15) 0.60843(14) 0.0977(9) Uani 1 1 d . . . . .
C40 C 0.1362(2) 0.79115(14) 0.62740(12) 0.0307(5) Uani 1 1 d . . . . .
C16 C 0.1508(3) 0.63774(15) 0.50731(14) 0.0391(7) Uani 1 1 d . . . . .
C33A C -0.1031(10) 0.6873(8) 0.9176(4) 0.055(2) Uani 0.882(4) 1 d D U P B 3
H33A H -0.048448 0.675226 0.960249 0.066 Uiso 0.882(4) 1 calc R . P B 3
O5 O 0.00217(19) 0.58776(11) 0.61631(10) 0.0452(5) Uani 1 1 d . . . . .
C46 C 0.2659(2) 0.80673(15) 0.62160(14) 0.0355(6) Uani 1 1 d . . . . .
H46 H 0.285697 0.849252 0.596783 0.043 Uiso 1 1 calc R . . . .
C41B C 0.044(4) 0.842(4) 0.610(9) 0.0329(14) Uani 0.191(4) 1 d D U P A 2
F27 F -0.2525(2) 0.63666(14) 0.57358(15) 0.0918(8) Uani 1 1 d . . . . .
C23 C -0.0457(3) 0.60321(16) 0.55331(16) 0.0433(7) Uani 1 1 d . . . . .
C44B C -0.175(4) 0.888(2) 0.583(4) 0.057(10) Uani 0.191(4) 1 d D U P A 2
H44B H -0.265736 0.884051 0.575905 0.069 Uiso 0.191(4) 1 calc R . P A 2
F25 F -0.2417(2) 0.5985(2) 0.47105(12) 0.1321(13) Uani 1 1 d . . . . .
C47 C 0.3644(2) 0.76187(15) 0.65098(13) 0.0343(6) Uani 1 1 d . . . . .
C28 C 0.0540(2) 0.65436(14) 0.82990(13) 0.0309(5) Uani 1 1 d . . . . .
F26 F -0.2230(2) 0.52610(13) 0.55926(17) 0.1035(9) Uani 1 1 d . . . . .
F51 F 0.57294(19) 0.73565(14) 0.62571(15) 0.0987(9) Uani 1 1 d . . . . .
C34 C 0.1599(2) 0.63511(14) 0.88041(14) 0.0330(6) Uani 1 1 d . . . . .
H34 H 0.151831 0.637186 0.929594 0.040 Uiso 1 1 calc R . . . .
C36 C 0.3829(3) 0.59039(18) 0.91875(16) 0.0437(7) Uani 1 1 d . . . . .
C43B C -0.103(2) 0.944(3) 0.568(4) 0.063(10) Uani 0.191(4) 1 d D U P A 2
H43B H -0.139489 0.989789 0.553419 0.075 Uiso 0.191(4) 1 calc R . P A 2
C29 C -0.0661(2) 0.68028(16) 0.85236(14) 0.0386(6) Uani 1 1 d D U . . .
C22 C 0.0156(3) 0.62859(18) 0.49886(16) 0.0487(8) Uani 1 1 d . . . . .
H22 H -0.033981 0.640290 0.454431 0.058 Uiso 1 1 calc R . . . .
C48 C 0.5029(3) 0.78715(18) 0.64828(16) 0.0463(7) Uani 1 1 d . . . . .
C24 C -0.1907(3) 0.5908(2) 0.53807(17) 0.0570(9) Uani 1 1 d . . . . .
C32B C -0.256(5) 0.732(4) 0.836(2) 0.080(15) Uani 0.118(4) 1 d D U P B 4
H32B H -0.311798 0.769045 0.814516 0.096 Uiso 0.118(4) 1 calc R . P B 4
C31B C -0.245(3) 0.712(6) 0.904(3) 0.063(15) Uani 0.118(4) 1 d D U P B 4
H31B H -0.313905 0.711654 0.931319 0.076 Uiso 0.118(4) 1 calc R . P B 4
O1 O 0.1299(2) 0.49959(11) 0.72648(11) 0.0539(6) Uani 1 1 d . . . . .
O2 O 0.3414(2) 0.52689(11) 0.66769(11) 0.0567(6) Uani 1 1 d . . . . .
O3 O 0.6056(3) 0.4953(2) 0.7428(2) 0.1241(14) Uani 1 1 d . . . . .
C12 C 0.3332(4) 0.45986(19) 0.7066(2) 0.0699(11) Uani 1 1 d . . . . .
H12A H 0.371176 0.466525 0.757006 0.084 Uiso 1 1 calc R . . . .
H12B H 0.381052 0.420777 0.685869 0.084 Uiso 1 1 calc R . . . .
C11 C 0.1966(4) 0.43994(19) 0.7020(2) 0.0738(12) Uani 1 1 d . . . . .
H11A H 0.160899 0.428393 0.652061 0.089 Uiso 1 1 calc R . . . .
H11B H 0.187174 0.396442 0.731593 0.089 Uiso 1 1 calc R . . . .
C13 C 0.4653(4) 0.5410(2) 0.6446(2) 0.0738(12) Uani 1 1 d . . . . .
H13A H 0.455988 0.581730 0.610041 0.089 Uiso 1 1 calc R . . . .
H13B H 0.492105 0.497339 0.619875 0.089 Uiso 1 1 calc R . . . .
C14 C 0.5670(4) 0.5595(2) 0.7046(2) 0.0818(14) Uani 1 1 d . . . . .
H14A H 0.641505 0.581606 0.686044 0.098 Uiso 1 1 calc R . . . .
H14B H 0.533596 0.595263 0.736435 0.098 Uiso 1 1 calc R . . . .
C10 C -0.0018(4) 0.4820(2) 0.7320(2) 0.0718(11) Uani 1 1 d . . . . .
H10A H -0.043879 0.524396 0.749888 0.108 Uiso 1 1 calc GR . . . .
H10B H -0.004318 0.441081 0.764991 0.108 Uiso 1 1 calc GR . . . .
H10C H -0.046777 0.468457 0.685014 0.108 Uiso 1 1 calc GR . . . .
C15 C 0.6879(5) 0.5097(4) 0.8065(4) 0.162(4) Uani 1 1 d . . . . .
H15A H 0.768179 0.531047 0.795504 0.244 Uiso 1 1 calc GR . . . .
H15B H 0.706722 0.464204 0.832959 0.244 Uiso 1 1 calc GR . . . .
H15C H 0.646074 0.543936 0.835531 0.244 Uiso 1 1 calc GR . . . .
C41A C 0.0344(8) 0.8462(9) 0.606(2) 0.0329(14) Uani 0.809(4) 1 d D U P A 1
S42A S -0.11901(12) 0.82344(11) 0.61484(15) 0.0429(4) Uani 0.809(4) 1 d D U P A 1
C44A C -0.0767(7) 0.9514(5) 0.5692(7) 0.054(2) Uani 0.809(4) 1 d D U P A 1
H44A H -0.088885 1.000005 0.552509 0.065 Uiso 0.809(4) 1 calc R . P A 1
C43A C -0.1726(9) 0.9072(5) 0.5856(8) 0.054(2) Uani 0.809(4) 1 d D U P A 1
H43A H -0.260155 0.921667 0.581153 0.065 Uiso 0.809(4) 1 calc R . P A 1
C45A C 0.0428(13) 0.9152(6) 0.5802(9) 0.046(3) Uani 0.809(4) 1 d D U P A 1
H45A H 0.120921 0.936563 0.570771 0.055 Uiso 0.809(4) 1 calc R . P A 1
S18 S 0.37371(10) 0.66437(8) 0.45361(5) 0.0833(3) Uani 1 1 d . . . . .
C17 C 0.2103(3) 0.65763(16) 0.44390(15) 0.0448(7) Uani 1 1 d . . . . .
C21 C 0.1581(3) 0.67013(16) 0.37426(15) 0.0459(7) Uani 1 1 d . . . . .
H21 H 0.068434 0.667514 0.357933 0.055 Uiso 1 1 calc R . . . .
C20 C 0.2472(5) 0.6867(2) 0.33048(19) 0.0686(11) Uani 1 1 d . . . . .
H20 H 0.226064 0.697807 0.281296 0.082 Uiso 1 1 calc R . . . .
C19 C 0.3669(5) 0.6855(2) 0.3650(2) 0.0863(14) Uani 1 1 d . . . . .
H19 H 0.440683 0.695226 0.342962 0.104 Uiso 1 1 calc R . . . .
S30B S -0.0926(19) 0.6855(18) 0.9365(7) 0.051(4) Uani 0.118(4) 1 d D U P B 4
C32A C -0.2284(7) 0.7138(9) 0.9172(4) 0.081(3) Uani 0.882(4) 1 d D U P B 3
H32A H -0.267569 0.722408 0.958455 0.097 Uiso 0.882(4) 1 calc R . P B 3
C31A C -0.2853(7) 0.7252(6) 0.8495(4) 0.094(2) Uani 0.882(4) 1 d D U P B 3
H31A H -0.371600 0.741280 0.837632 0.113 Uiso 0.882(4) 1 calc R . P B 3
C33B C -0.171(3) 0.690(3) 0.8008(18) 0.0699(5) Uani 0.118(4) 1 d D U P B 4
H33B H -0.183476 0.672392 0.753194 0.084 Uiso 0.118(4) 1 calc R . P B 4

loop_
_atom_site_aniso_label
_atom_site_aniso_U_11
_atom_site_aniso_U_22
_atom_site_aniso_U_33
_atom_site_aniso_U_23
_atom_site_aniso_U_13
_atom_site_aniso_U_12
Y1 0.04593(15) 0.02950(14) 0.02699(13) 0.00258(11) 0.01188(11) 0.00156(12)
C45B 0.047(7) 0.038(10) 0.044(13) -0.011(8) 0.007(11) -0.009(8)
S30A 0.0409(6) 0.1228(13) 0.0469(7) 0.0320(6) 0.0095(4) 0.0283(6)
O9 0.0377(9) 0.0355(11) 0.0377(10) 0.0076(9) 0.0049(8) 0.0035(8)
O7 0.0396(10) 0.0418(12) 0.0330(10) 0.0024(8) 0.0120(8) 0.0063(8)
F37 0.0563(11) 0.1251(19) 0.0352(10) 0.0105(11) 0.0001(8) 0.0224(12)
O8 0.0381(9) 0.0315(10) 0.0385(10) 0.0052(8) 0.0095(8) 0.0013(8)
F39 0.0640(11) 0.0676(14) 0.0643(13) 0.0030(10) -0.0057(10) 0.0282(10)
F38 0.0512(11) 0.0884(17) 0.0938(17) 0.0119(13) -0.0198(11) -0.0237(11)
O6 0.0399(10) 0.0503(12) 0.0267(9) 0.0035(9) 0.0070(8) 0.0045(9)
O4 0.0529(11) 0.0422(12) 0.0311(10) 0.0006(8) 0.0141(9) -0.0003(9)
F50 0.0534(11) 0.1076(19) 0.0689(14) -0.0013(13) -0.0130(10) -0.0219(12)
S42B 0.048(4) 0.029(3) 0.044(4) 0.003(3) 0.012(3) 0.003(3)
C35 0.0372(13) 0.0284(14) 0.0311(13) 0.0000(11) 0.0046(11) -0.0030(11)
F49 0.0422(10) 0.121(2) 0.126(2) 0.0821(17) -0.0012(11) -0.0180(12)
C40 0.0384(13) 0.0315(14) 0.0220(12) -0.0030(10) 0.0044(11) 0.0018(11)
C16 0.0594(18) 0.0307(15) 0.0295(14) -0.0031(11) 0.0140(13) 0.0007(13)
C33A 0.047(3) 0.082(4) 0.038(4) 0.010(5) 0.010(3) 0.012(3)
O5 0.0594(12) 0.0474(12) 0.0300(11) -0.0004(9) 0.0113(9) -0.0151(10)
C46 0.0390(14) 0.0340(15) 0.0336(14) 0.0056(12) 0.0054(12) -0.0004(12)
C41B 0.038(2) 0.034(3) 0.027(6) -0.0008(19) 0.006(4) 0.0045(17)
F27 0.0653(13) 0.0988(19) 0.116(2) -0.0249(16) 0.0298(14) 0.0037(13)
C23 0.0539(17) 0.0401(17) 0.0375(16) -0.0081(13) 0.0123(14) -0.0079(14)
C44B 0.042(8) 0.056(17) 0.07(2) 0.002(16) 0.005(12) -0.008(8)
F25 0.0660(14) 0.276(4) 0.0521(14) 0.0024(19) 0.0016(12) -0.046(2)
C47 0.0367(13) 0.0396(16) 0.0269(13) 0.0004(12) 0.0058(11) -0.0007(12)
C28 0.0362(13) 0.0278(13) 0.0303(13) 0.0028(11) 0.0096(11) -0.0022(11)
F26 0.0712(14) 0.0673(16) 0.171(3) 0.0013(17) 0.0128(16) -0.0277(13)
F51 0.0523(11) 0.0946(18) 0.160(2) -0.0343(17) 0.0509(14) -0.0066(12)
C34 0.0359(13) 0.0371(16) 0.0266(13) 0.0003(11) 0.0060(11) 0.0000(11)
C36 0.0348(14) 0.056(2) 0.0398(16) 0.0002(14) 0.0049(12) 0.0013(14)
C43B 0.040(8) 0.049(13) 0.10(3) 0.016(14) -0.004(12) 0.000(8)
C29 0.0344(13) 0.0489(17) 0.0334(14) 0.0085(13) 0.0072(11) 0.0038(12)
C22 0.0561(18) 0.062(2) 0.0288(14) -0.0013(14) 0.0086(13) -0.0045(16)
C48 0.0375(14) 0.0529(19) 0.0477(18) 0.0116(15) 0.0031(14) 0.0032(14)
C24 0.0594(19) 0.075(3) 0.0382(18) -0.0059(17) 0.0146(16) -0.0127(19)
C32B 0.04(2) 0.14(3) 0.062(15) 0.041(17) 0.014(12) 0.04(2)
C31B 0.024(11) 0.11(4) 0.065(15) 0.03(2) 0.026(12) 0.015(16)
O1 0.0838(16) 0.0353(12) 0.0439(12) 0.0057(10) 0.0133(11) -0.0096(11)
O2 0.0873(16) 0.0386(12) 0.0508(13) 0.0096(10) 0.0321(12) 0.0186(11)
O3 0.100(2) 0.101(3) 0.172(4) 0.081(3) 0.023(2) 0.051(2)
C12 0.106(3) 0.0363(19) 0.072(3) 0.0151(17) 0.028(2) 0.022(2)
C11 0.129(4) 0.0336(19) 0.063(2) 0.0024(16) 0.030(2) 0.000(2)
C13 0.097(3) 0.065(2) 0.071(3) 0.018(2) 0.053(2) 0.036(2)
C14 0.072(2) 0.081(3) 0.099(3) 0.049(3) 0.037(2) 0.040(2)
C10 0.096(3) 0.058(2) 0.065(2) 0.0077(19) 0.022(2) -0.032(2)
C15 0.062(3) 0.202(7) 0.215(7) 0.151(6) -0.010(4) 0.005(4)
C41A 0.038(2) 0.034(3) 0.027(6) -0.0008(19) 0.006(4) 0.0045(17)
S42A 0.0346(6) 0.0476(9) 0.0487(7) 0.0073(7) 0.0133(7) 0.0062(6)
C44A 0.071(4) 0.037(3) 0.057(4) 0.010(3) 0.018(4) 0.019(3)
C43A 0.050(3) 0.054(5) 0.061(4) 0.007(4) 0.018(3) 0.027(4)
C45A 0.043(3) 0.040(5) 0.053(5) -0.003(3) 0.004(3) -0.007(3)
S18 0.0686(6) 0.1252(10) 0.0624(6) 0.0053(6) 0.0308(5) -0.0185(6)
C17 0.0674(19) 0.0340(16) 0.0379(16) -0.0027(13) 0.0245(15) -0.0020(14)
C21 0.071(2) 0.0364(16) 0.0319(15) 0.0009(12) 0.0121(14) -0.0051(15)
C20 0.115(3) 0.056(2) 0.0411(19) 0.0007(17) 0.032(2) -0.005(2)
C19 0.112(4) 0.083(3) 0.080(3) 0.003(2) 0.067(3) -0.020(3)
S30B 0.038(5) 0.091(8) 0.028(5) 0.009(6) 0.014(4) 0.017(5)
C32A 0.061(4) 0.137(8) 0.049(3) 0.017(4) 0.024(3) 0.038(5)
C31A 0.046(3) 0.179(6) 0.065(3) 0.047(4) 0.031(2) 0.054(4)
C33B 0.0409(6) 0.1228(13) 0.0469(7) 0.0320(6) 0.0095(4) 0.0283(6)

loop_
_atom_type_symbol
_atom_type_description
_atom_type_scat_dispersion_real
_atom_type_scat_dispersion_imag
_atom_type_scat_source
C C 0.0033 0.0016 'International Tables Vol C Tables 4.2.6.8 and 6.1.1.4'
H H 0.0000 0.0000 'International Tables Vol C Tables 4.2.6.8 and 6.1.1.4'
F F 0.0171 0.0103 'International Tables Vol C Tables 4.2.6.8 and 6.1.1.4'
O O 0.0106 0.0060 'International Tables Vol C Tables 4.2.6.8 and 6.1.1.4'
S S 0.1246 0.1234 'International Tables Vol C Tables 4.2.6.8 and 6.1.1.4'
Y Y -2.7962 3.5667 'International Tables Vol C Tables 4.2.6.8 and 6.1.1.4'

loop_
_exptl_crystal_face_index_h
_exptl_crystal_face_index_k
_exptl_crystal_face_index_l
_exptl_crystal_face_perp_dist
_exptl_oxdiff_crystal_face_indexfrac_h
_exptl_oxdiff_crystal_face_indexfrac_k
_exptl_oxdiff_crystal_face_indexfrac_l
_exptl_oxdiff_crystal_face_x
_exptl_oxdiff_crystal_face_y
_exptl_oxdiff_crystal_face_z
0 0 1 0.1718 0.0001 -0.0009 1.0004 -0.0253 -0.0004 0.0281
0 0 -1 0.1718 -0.0001 0.0009 -1.0004 0.0253 0.0004 -0.0281
1 0 0 0.0991 1.0004 -0.0001 -0.0003 -0.0567 -0.0018 -0.0379
-1 0 0 0.0991 -1.0004 0.0001 0.0003 0.0567 0.0018 0.0379
0 1 0 0.1101 -0.0000 1.0007 0.0001 0.0010 -0.0386 0.0003
0 -1 0 0.1101 0.0000 -1.0007 -0.0001 -0.0010 0.0386 -0.0003

loop_
_geom_angle_atom_site_label_1
_geom_angle_atom_site_label_2
_geom_angle_atom_site_label_3
_geom_angle
O9 Y1 O7 76.50(6)
O9 Y1 O4 74.70(7)
O9 Y1 O1 144.15(7)
O9 Y1 O2 86.75(7)
O7 Y1 O4 140.38(7)
O7 Y1 O1 75.24(7)
O7 Y1 O2 78.02(7)
O8 Y1 O9 73.43(6)
O8 Y1 O7 117.86(7)
O8 Y1 O4 78.75(6)
O8 Y1 O1 140.35(7)
O8 Y1 O2 149.55(7)
O6 Y1 O9 114.02(7)
O6 Y1 O7 72.91(6)
O6 Y1 O8 71.98(6)
O6 Y1 O4 144.63(7)
O6 Y1 O5 82.02(7)
O6 Y1 O1 77.79(7)
O6 Y1 O2 138.27(7)
O4 Y1 O1 116.18(7)
O4 Y1 O2 73.76(7)
O5 Y1 O9 140.44(7)
O5 Y1 O7 142.42(6)
O5 Y1 O8 78.48(7)
O5 Y1 O4 72.91(7)
O5 Y1 O1 72.37(7)
O5 Y1 O2 105.14(8)
O2 Y1 O1 66.17(7)
C41B C45B H45B 119.2
C41B C45B C44B 122(3)
C44B C45B H45B 119.2
C29 S30A C31A 91.2(3)
C47 O9 Y1 130.46(16)
C35 O7 Y1 133.34(16)
C40 O8 Y1 136.54(16)
C28 O6 Y1 139.30(17)
C16 O4 Y1 134.07(17)
C43B S42B C41B 94(2)
O7 C35 C34 128.5(2)
O7 C35 C36 113.2(2)
C34 C35 C36 118.3(2)
O8 C40 C46 123.4(2)
O8 C40 C41B 115.8(12)
O8 C40 C41A 116.3(3)
C46 C40 C41A 120.3(3)
C41B C40 C46 120.7(11)
O4 C16 C22 124.0(2)
O4 C16 C17 117.8(3)
C22 C16 C17 118.2(3)
C29 C33A H33A 122.6
C29 C33A C32A 114.9(7)
C32A C33A H33A 122.6
C23 O5 Y1 132.08(18)
C40 C46 H46 119.2
C47 C46 C40 121.7(2)
C47 C46 H46 119.2
C45B C41B S42B 103(2)
C40 C41B C45B 127(2)
C40 C41B S42B 129(2)
O5 C23 C22 128.5(3)
O5 C23 C24 113.4(2)
C22 C23 C24 118.1(3)
C45B C44B H44B 127.5
C43B C44B C45B 105(4)
C43B C44B H44B 127.5
O9 C47 C46 129.1(2)
O9 C47 C48 113.0(2)
C46 C47 C48 117.8(2)
O6 C28 C34 123.6(2)
O6 C28 C29 115.5(2)
C34 C28 C29 120.9(2)
C35 C34 C28 121.8(2)
C35 C34 H34 119.1
C28 C34 H34 119.1
F37 C36 C35 113.8(2)
F39 C36 F37 104.5(3)
F39 C36 C35 111.1(2)
F38 C36 F37 107.6(3)
F38 C36 F39 107.1(2)
F38 C36 C35 112.3(3)
S42B C43B H43B 122.3
C44B C43B S42B 115(3)
C44B C43B H43B 122.3
C33A C29 S30A 110.5(4)
C33A C29 C28 131.9(5)
C28 C29 S30A 117.67(19)
C28 C29 S30B 124.6(6)
C33B C29 C28 118.0(18)
C33B C29 S30B 116.6(19)
C16 C22 H22 119.1
C23 C22 C16 121.7(3)
C23 C22 H22 119.1
F50 C48 C47 110.9(2)
F49 C48 F50 106.0(3)
F49 C48 C47 114.6(2)
F51 C48 F50 105.5(3)
F51 C48 F49 107.3(3)
F51 C48 C47 111.9(3)
F27 C24 C23 111.3(3)
F27 C24 F25 105.4(3)
F27 C24 F26 104.8(3)
F25 C24 C23 115.1(3)
F25 C24 F26 107.8(3)
F26 C24 C23 111.8(3)
C31B C32B H32B 125.4
C31B C32B C33B 109(5)
C33B C32B H32B 125.4
C32B C31B H31B 123.9
C32B C31B S30B 112(3)
S30B C31B H31B 123.9
C11 O1 Y1 115.50(19)
C11 O1 C10 112.1(3)
C10 O1 Y1 121.2(2)
C12 O2 Y1 117.28(19)
C12 O2 C13 115.3(3)
C13 O2 Y1 123.17(19)
C15 O3 C14 112.3(5)
O2 C12 H12A 110.1
O2 C12 H12B 110.1
O2 C12 C11 108.1(3)
H12A C12 H12B 108.4
C11 C12 H12A 110.1
C11 C12 H12B 110.1
O1 C11 C12 108.2(3)
O1 C11 H11A 110.1
O1 C11 H11B 110.1
C12 C11 H11A 110.1
C12 C11 H11B 110.1
H11A C11 H11B 108.4
O2 C13 H13A 109.0
O2 C13 H13B 109.0
O2 C13 C14 112.7(3)
H13A C13 H13B 107.8
C14 C13 H13A 109.0
C14 C13 H13B 109.0
O3 C14 C13 108.9(4)
O3 C14 H14A 109.9
O3 C14 H14B 109.9
C13 C14 H14A 109.9
C13 C14 H14B 109.9
H14A C14 H14B 108.3
O1 C10 H10A 109.5
O1 C10 H10B 109.5
O1 C10 H10C 109.5
H10A C10 H10B 109.5
H10A C10 H10C 109.5
H10B C10 H10C 109.5
O3 C15 H15A 109.5
O3 C15 H15B 109.5
O3 C15 H15C 109.5
H15A C15 H15B 109.5
H15A C15 H15C 109.5
H15B C15 H15C 109.5
C40 C41A S42A 117.4(4)
C45A C41A C40 130.5(8)
C45A C41A S42A 112.1(7)
C41A S42A C43A 91.1(4)
C43A C44A H44A 124.5
C43A C44A C45A 111.0(9)
C45A C44A H44A 124.5
S42A C43A H43A 123.5
C44A C43A S42A 113.0(7)
C44A C43A H43A 123.5
C41A C45A C44A 112.8(10)
C41A C45A H45A 123.6
C44A C45A H45A 123.6
C17 S18 C19 90.6(2)
C16 C17 S18 117.9(2)
C21 C17 C16 131.7(3)
C21 C17 S18 110.4(2)
C17 C21 H21 123.0
C20 C21 C17 113.9(3)
C20 C21 H21 123.0
C21 C20 H20 123.9
C19 C20 C21 112.1(3)
C19 C20 H20 123.9
S18 C19 H19 123.5
C20 C19 S18 112.9(3)
C20 C19 H19 123.5
C29 S30B C31B 87(2)
C33A C32A H32A 124.9
C31A C32A C33A 110.2(6)
C31A C32A H32A 124.9
S30A C31A H31A 123.4
C32A C31A S30A 113.2(5)
C32A C31A H31A 123.4
C29 C33B C32B 103(3)
C29 C33B H33B 128.4
C32B C33B H33B 128.4

loop_
_geom_bond_atom_site_label_1
_geom_bond_atom_site_label_2
_geom_bond_distance
Y1 O9 2.3112(18)
Y1 O7 2.3360(18)
Y1 O8 2.2946(18)
Y1 O6 2.2779(17)
Y1 O4 2.3441(18)
Y1 O5 2.290(2)
Y1 O1 2.490(2)
Y1 O2 2.407(2)
C45B H45B 0.9500
C45B C41B 1.38(2)
C45B C44B 1.409(19)
S30A C29 1.708(3)
S30A C31A 1.709(4)
O9 C47 1.263(3)
O7 C35 1.264(3)
F37 C36 1.342(3)
O8 C40 1.254(3)
F39 C36 1.334(4)
F38 C36 1.315(3)
O6 C28 1.265(3)
O4 C16 1.258(3)
F50 C48 1.324(4)
S42B C41B 1.72(2)
S42B C43B 1.684(19)
C35 C34 1.377(4)
C35 C36 1.525(4)
F49 C48 1.309(3)
C40 C46 1.414(4)
C40 C41B 1.35(3)
C40 C41A 1.486(8)
C16 C22 1.417(4)
C16 C17 1.480(4)
C33A H33A 0.9500
C33A C29 1.356(7)
C33A C32A 1.402(9)
O5 C23 1.261(3)
C46 H46 0.9500
C46 C47 1.377(4)
F27 C24 1.308(4)
C23 C22 1.375(4)
C23 C24 1.527(4)
C44B H44B 0.9500
C44B C43B 1.335(19)
F25 C24 1.315(4)
C47 C48 1.536(4)
C28 C34 1.406(4)
C28 C29 1.469(4)
F26 C24 1.315(4)
F51 C48 1.308(4)
C34 H34 0.9500
C43B H43B 0.9500
C29 S30B 1.663(12)
C29 C33B 1.376(19)
C22 H22 0.9500
C32B H32B 0.9500
C32B C31B 1.34(2)
C32B C33B 1.42(2)
C31B H31B 0.9500
C31B S30B 1.70(2)
O1 C11 1.415(4)
O1 C10 1.441(4)
O2 C12 1.444(4)
O2 C13 1.456(4)
O3 C14 1.413(4)
O3 C15 1.408(7)
C12 H12A 0.9900
C12 H12B 0.9900
C12 C11 1.472(5)
C11 H11A 0.9900
C11 H11B 0.9900
C13 H13A 0.9900
C13 H13B 0.9900
C13 C14 1.485(6)
C14 H14A 0.9900
C14 H14B 0.9900
C10 H10A 0.9800
C10 H10B 0.9800
C10 H10C 0.9800
C15 H15A 0.9800
C15 H15B 0.9800
C15 H15C 0.9800
C41A S42A 1.699(7)
C41A C45A 1.363(9)
S42A C43A 1.703(7)
C44A H44A 0.9500
C44A C43A 1.364(8)
C44A C45A 1.411(11)
C43A H43A 0.9500
C45A H45A 0.9500
S18 C17 1.705(3)
S18 C19 1.717(4)
C17 C21 1.376(4)
C21 H21 0.9500
C21 C20 1.373(5)
C20 H20 0.9500
C20 C19 1.333(6)
C19 H19 0.9500
C32A H32A 0.9500
C32A C31A 1.353(7)
C31A H31A 0.9500
C33B H33B 0.9500

loop_
_geom_torsion_atom_site_label_1
_geom_torsion_atom_site_label_2
_geom_torsion_atom_site_label_3
_geom_torsion_atom_site_label_4
_geom_torsion
Y1 O9 C47 C46 20.2(4)
Y1 O9 C47 C48 -163.31(18)
Y1 O7 C35 C34 -9.7(4)
Y1 O7 C35 C36 171.04(18)
Y1 O8 C40 C46 -10.5(4)
Y1 O8 C40 C41B 174(9)
Y1 O8 C40 C41A 171.7(18)
Y1 O6 C28 C34 -2.3(4)
Y1 O6 C28 C29 177.90(19)
Y1 O4 C16 C22 -15.7(4)
Y1 O4 C16 C17 165.25(18)
Y1 O5 C23 C22 20.6(5)
Y1 O5 C23 C24 -159.7(2)
Y1 O1 C11 C12 42.6(3)
Y1 O2 C12 C11 43.7(4)
Y1 O2 C13 C14 85.3(3)
C45B C44B C43B S42B 8(8)
O9 C47 C48 F50 -66.7(3)
O9 C47 C48 F49 173.3(3)
O9 C47 C48 F51 50.9(3)
O7 C35 C34 C28 3.3(4)
O7 C35 C36 F37 -170.5(3)
O7 C35 C36 F39 -52.9(3)
O7 C35 C36 F38 67.0(3)
O8 C40 C46 C47 -7.8(4)
O8 C40 C41B C45B -5(19)
O8 C40 C41B S42B 178(11)
O8 C40 C41A S42A -2(3)
O8 C40 C41A C45A 177(3)
O6 C28 C34 C35 2.7(4)
O6 C28 C29 S30A -4.1(3)
O6 C28 C29 C33A 176.0(10)
O6 C28 C29 S30B 176.6(15)
O6 C28 C29 C33B 8(3)
O4 C16 C22 C23 -5.5(5)
O4 C16 C17 S18 2.1(4)
O4 C16 C17 C21 179.4(3)
C40 C46 C47 O9 2.2(4)
C40 C46 C47 C48 -174.1(2)
C40 C41A S42A C43A 178(3)
C40 C41A C45A C44A -177(3)
C16 C17 C21 C20 -179.2(3)
C33A C32A C31A S30A -2.5(17)
O5 C23 C22 C16 3.2(5)
O5 C23 C24 F27 67.4(4)
O5 C23 C24 F25 -172.7(3)
O5 C23 C24 F26 -49.3(4)
C46 C40 C41B C45B 179(11)
C46 C40 C41B S42B 2(19)
C46 C40 C41A S42A -179.7(15)
C46 C40 C41A C45A -1(5)
C46 C47 C48 F50 110.2(3)
C46 C47 C48 F49 -9.8(4)
C46 C47 C48 F51 -132.3(3)
C41B C45B C44B C43B -10(12)
C41B S42B C43B C44B -4(9)
C41B C40 C46 C47 167(9)
C44B C45B C41B S42B 7(14)
C44B C45B C41B C40 -170(12)
C28 C29 S30B C31B -176(4)
C28 C29 C33B C32B -165(3)
C34 C35 C36 F37 10.2(4)
C34 C35 C36 F39 127.7(3)
C34 C35 C36 F38 -112.3(3)
C34 C28 C29 S30A 176.1(2)
C34 C28 C29 C33A -3.9(10)
C34 C28 C29 S30B -3.3(15)
C34 C28 C29 C33B -172(3)
C36 C35 C34 C28 -177.5(2)
C43B S42B C41B C45B -1(10)
C43B S42B C41B C40 176(15)
C29 S30A C31A C32A 2.6(10)
C29 C33A C32A C31A 1(2)
C29 C28 C34 C35 -177.5(3)
C22 C16 C17 S18 -177.0(2)
C22 C16 C17 C21 0.4(5)
C22 C23 C24 F27 -112.9(3)
C22 C23 C24 F25 7.0(5)
C22 C23 C24 F26 130.4(3)
C24 C23 C22 C16 -176.5(3)
C32B C31B S30B C29 -16(8)
C31B C32B C33B C29 -35(7)
O2 C12 C11 O1 -54.8(4)
O2 C13 C14 O3 75.0(4)
C12 O2 C13 C14 -70.9(4)
C13 O2 C12 C11 -158.7(3)
C10 O1 C11 C12 -173.0(3)
C15 O3 C14 C13 -171.2(4)
C41A C40 C46 C47 170.0(19)
C41A S42A C43A C44A 0.1(18)
S42A C41A C45A C44A 1(3)
C43A C44A C45A C41A -1(3)
C45A C41A S42A C43A -1(3)
C45A C44A C43A S42A 0.6(16)
S18 C17 C21 C20 -1.7(4)
C17 C16 C22 C23 173.5(3)
C17 S18 C19 C20 -0.4(4)
C17 C21 C20 C19 1.5(5)
C21 C20 C19 S18 -0.5(5)
C19 S18 C17 C16 179.1(3)
C19 S18 C17 C21 1.2(3)
S30B C29 C33B C32B 25(5)
C32A C33A C29 S30A 0.8(16)
C32A C33A C29 C28 -179.2(10)
C31A S30A C29 C33A -1.8(8)
C31A S30A C29 C28 178.2(4)
C33B C29 S30B C31B -7(5)
C33B C32B C31B S30B 33(9)
